data_1518465
loop_
_publ_author_name
'Xu, Jin-Fang'
'Zhao, Hui-Jun'
'Wang, Xiao-Bing'
'Li, Zhong-Rui'
'Luo, Jun'
'Yang, Ming-Hua'
'Yang, Lei'
'Yu, Wen-Ying'
'Yao, He-Quan'
'Luo, Jian-Guang'
'Kong, Ling-Yi'

_publ_section_title
;
 (+-)-Melicolones A and B, Rearranged Prenylated Acetophenone
 Stereoisomers with an Unusual 9-Oxatricyclo[3.2.1.1(3,8)]nonane Core from
 the Leaves of Melicope ptelefolia.
;
_journal_issue 1
_journal_name_full 'Organic letters'
_journal_page_first 146
_journal_page_last 149
_journal_paper_doi 10.1021/ol5033738
_journal_volume 17
_journal_year 2015
_chemical_absolute_configuration ad
_chemical_formula_sum 'C19 H26 O7'
_chemical_formula_weight 366.40
_chemical_name_systematic
;
 ?
;
_space_group_crystal_system trigonal
_space_group_IT_number 145
_space_group_name_Hall 'P 32'
_space_group_name_H-M_alt 'P 32'
_symmetry_space_group_name_Hall 'P 32'
_symmetry_space_group_name_H-M 'P 32'
_atom_sites_solution_hydrogens geom
_audit_creation_method SHELXL-2013
_cell_angle_alpha 90
_cell_angle_beta 90
_cell_angle_gamma 120
_cell_formula_units_Z 3
_cell_length_a 9.26830(10)
_cell_length_b 9.26830(10)
_cell_length_c 18.5901(3)
_cell_measurement_reflns_used 8336
_cell_measurement_temperature 291(2)
_cell_measurement_theta_max 62.1871
_cell_measurement_theta_min 4.7535
_cell_volume 1382.97(3)
_computing_cell_refinement 'CrysAlisPro (Agilent Technologies)'
_computing_data_collection 'CrysAlisPro (Agilent Technologies)'
_computing_data_reduction 'CrysAlisPro (Agilent Technologies)'
_computing_molecular_graphics 'Ortep-3 (L. J. Farrugia, 2001)'
_computing_publication_material SHELXL-2013
_computing_structure_refinement 'SHELXL-2013 (Sheldrick, 2013)'
_computing_structure_solution 'SHELXS-97 (Sheldrick, 1997)'
_diffrn_ambient_temperature 291(2)
_diffrn_detector_area_resol_mean 15.9149
_diffrn_measured_fraction_theta_full 0.872
_diffrn_measured_fraction_theta_max 0.986
_diffrn_measurement_device_type 'Gemini S Ultra, Agilent Technologies'
_diffrn_measurement_method '\w scans'
_diffrn_radiation_type CuK\a
_diffrn_radiation_wavelength 1.54184
_diffrn_reflns_av_R_equivalents 0.0155
_diffrn_reflns_av_unetI/netI 0.0126
_diffrn_reflns_Laue_measured_fraction_full 0.872
_diffrn_reflns_Laue_measured_fraction_max 0.986
_diffrn_reflns_limit_h_max 10
_diffrn_reflns_limit_h_min -10
_diffrn_reflns_limit_k_max 10
_diffrn_reflns_limit_k_min -10
_diffrn_reflns_limit_l_max 21
_diffrn_reflns_limit_l_min -18
_diffrn_reflns_number 10427
_diffrn_reflns_point_group_measured_fraction_full 0.777
_diffrn_reflns_point_group_measured_fraction_max 0.879
_diffrn_reflns_theta_full 67.684
_diffrn_reflns_theta_max 62.278
_diffrn_reflns_theta_min 9.043
_diffrn_source 'Enhance Ultra (Cu) X-ray Source'
_exptl_absorpt_coefficient_mu 0.836
_exptl_absorpt_correction_T_max 1.00000
_exptl_absorpt_correction_T_min 0.80731
_exptl_absorpt_correction_type multi-scan
_exptl_absorpt_process_details
;
CrysAlisPro, Agilent Technologies,
Version 1.171.36.21 (release 14-08-2012 CrysAlis171 .NET)
(compiled Sep 14 2012,17:21:16)
Empirical absorption correction using spherical harmonics,
 implemented in SCALE3 ABSPACK scaling algorithm.
;
_exptl_crystal_colour colorless
_exptl_crystal_density_diffrn 1.320
_exptl_crystal_description block
_exptl_crystal_F_000 588
_exptl_crystal_size_max 0.410
_exptl_crystal_size_mid 0.360
_exptl_crystal_size_min 0.300
_refine_diff_density_max 0.126
_refine_diff_density_min -0.114
_refine_diff_density_rms 0.022
_refine_ls_abs_structure_details
;
 Flack x determined using 1117 quotients [(I+)-(I-)]/[(I+)+(I-)]
 (Parsons and Flack (2004), Acta Cryst. A60, s61).
;
_refine_ls_abs_structure_Flack 0.03(5)
_refine_ls_extinction_coef 0.0230(19)
_refine_ls_extinction_expression Fc^*^=kFc[1+0.001xFc^2^\l^3^/sin(2\q)]^-1/4^
_refine_ls_extinction_method SHELXL
_refine_ls_goodness_of_fit_ref 1.061
_refine_ls_hydrogen_treatment constr
_refine_ls_matrix_type full
_refine_ls_number_parameters 242
_refine_ls_number_reflns 2582
_refine_ls_number_restraints 1
_refine_ls_restrained_S_all 1.060
_refine_ls_R_factor_all 0.0241
_refine_ls_R_factor_gt 0.0240
_refine_ls_shift/su_max 0.001
_refine_ls_shift/su_mean 0.000
_refine_ls_structure_factor_coef Fsqd
_refine_ls_weighting_details 'w=1/[\s^2^(Fo^2^)+(0.0395P)^2^+0.1328P] where P=(Fo^2^+2Fc^2^)/3'
_refine_ls_weighting_scheme calc
_refine_ls_wR_factor_gt 0.0643
_refine_ls_wR_factor_ref 0.0644
_reflns_Friedel_coverage 0.783
_reflns_Friedel_fraction_full 0.683
_reflns_Friedel_fraction_max 0.772
_reflns_number_gt 2573
_reflns_number_total 2582
_reflns_threshold_expression 'I > 2\s(I)'
_cod_data_source_file ol5033738_si_002.cif
_cod_data_source_block shelxl
_cod_depositor_comments 'Adding full bibliography for 1518464--1518465.cif.'
_cod_original_cell_volume 1382.97(4)
_cod_database_code 1518465
_shelx_space_group_comment
;
The symmetry employed for this shelxl refinement is uniquely defined
by the following loop, which should always be used as a source of
symmetry information in preference to the above space-group names.
They are only intended as comments.
;
_shelx_estimated_absorpt_t_min 0.726
_shelx_estimated_absorpt_t_max 0.788
_shelxl_version_number 2013-4

loop_
_space_group_symop_operation_xyz
'x, y, z'
'-y, x-y, z+2/3'
'-x+y, -x, z+1/3'

loop_
_atom_site_label
_atom_site_type_symbol
_atom_site_fract_x
_atom_site_fract_y
_atom_site_fract_z
_atom_site_U_iso_or_equiv
_atom_site_adp_type
_atom_site_occupancy
_atom_site_site_symmetry_order
_atom_site_calc_flag
_atom_site_refinement_flags_posn
_atom_site_refinement_flags_adp
O3 O 0.66703(18) 0.87305(19) 0.08856(8) 0.0436(4) Uani 1 1 d . .
O2 O 0.14411(16) 0.83557(17) 0.12648(9) 0.0412(4) Uani 1 1 d . .
O5 O 0.78966(19) 0.9954(2) 0.21662(10) 0.0546(5) Uani 1 1 d . .
O1 O 0.71400(18) 1.23170(19) 0.12570(9) 0.0484(4) Uani 1 1 d . .
H1 H 0.7131 1.3114 0.1070 0.073 Uiso 1 1 calc R U
O7 O 0.0304(2) 0.41728(19) 0.19719(10) 0.0549(5) Uani 1 1 d . .
H7 H -0.0705 0.3723 0.1910 0.082 Uiso 1 1 calc R U
O6 O 0.5030(2) 1.3417(2) 0.08758(13) 0.0702(6) Uani 1 1 d . .
O4 O 0.5464(2) 0.9566(2) 0.25780(10) 0.0546(4) Uani 1 1 d . .
C15 C 0.2986(3) 0.6421(3) 0.16670(13) 0.0403(5) Uani 1 1 d . .
H15A H 0.3352 0.5632 0.1556 0.048 Uiso 1 1 calc R U
H15B H 0.3239 0.6746 0.2167 0.048 Uiso 1 1 calc R U
C3 C 0.3079(2) 0.9012(2) 0.11943(11) 0.0323(4) Uani 1 1 d . .
C4 C 0.3877(2) 0.7945(2) 0.11839(11) 0.0333(5) Uani 1 1 d . .
C2 C 0.4169(2) 1.0621(2) 0.10527(12) 0.0354(5) Uani 1 1 d . .
C16 C 0.1122(3) 0.5627(2) 0.15372(13) 0.0398(5) Uani 1 1 d . .
H16 H 0.0887 0.5304 0.1030 0.048 Uiso 1 1 calc R U
C6 C 0.6325(3) 0.9580(2) 0.20905(13) 0.0393(5) Uani 1 1 d . .
C5 C 0.5754(2) 0.9243(2) 0.13230(12) 0.0355(5) Uani 1 1 d . .
C10 C 0.4032(3) 0.7474(3) 0.03935(13) 0.0444(5) Uani 1 1 d . .
H10A H 0.3791 0.6330 0.0361 0.053 Uiso 1 1 calc R U
H10B H 0.3289 0.7626 0.0075 0.053 Uiso 1 1 calc R U
C8 C 0.3862(3) 1.2016(3) 0.09942(13) 0.0432(5) Uani 1 1 d . .
C12 C 0.6274(3) 1.0528(3) 0.01489(13) 0.0464(5) Uani 1 1 d . .
C1 C 0.5878(2) 1.0819(2) 0.09433(12) 0.0367(5) Uani 1 1 d . .
C17 C 0.0508(3) 0.6850(3) 0.17162(13) 0.0405(5) Uani 1 1 d . .
C11 C 0.5861(3) 0.8700(3) 0.02144(13) 0.0468(6) Uani 1 1 d . .
H11 H 0.6271 0.8339 -0.0194 0.056 Uiso 1 1 calc R U
C19 C -0.1273(3) 0.6207(3) 0.14813(16) 0.0528(6) Uani 1 1 d . .
H19A H -0.1402 0.5846 0.0990 0.079 Uiso 1 1 calc R U
H19B H -0.1539 0.7081 0.1524 0.079 Uiso 1 1 calc R U
H19C H -0.2010 0.5287 0.1781 0.079 Uiso 1 1 calc R U
C9 C 0.2148(3) 1.1762(3) 0.10793(16) 0.0563(7) Uani 1 1 d . .
H9A H 0.2181 1.2807 0.1017 0.084 Uiso 1 1 calc R U
H9B H 0.1736 1.1333 0.1551 0.084 Uiso 1 1 calc R U
H9C H 0.1425 1.0984 0.0724 0.084 Uiso 1 1 calc R U
C18 C 0.0781(4) 0.7397(3) 0.24933(16) 0.0600(7) Uani 1 1 d . .
H18A H 0.0328 0.8113 0.2579 0.090 Uiso 1 1 calc R U
H18B H 0.1953 0.7989 0.2596 0.090 Uiso 1 1 calc R U
H18C H 0.0236 0.6436 0.2799 0.090 Uiso 1 1 calc R U
C13 C 0.8145(3) 1.1623(4) -0.00171(18) 0.0659(8) Uani 1 1 d . .
H13A H 0.8432 1.2772 -0.0031 0.099 Uiso 1 1 calc R U
H13B H 0.8385 1.1310 -0.0474 0.099 Uiso 1 1 calc R U
H13C H 0.8782 1.1470 0.0351 0.099 Uiso 1 1 calc R U
C14 C 0.5283(4) 1.0819(4) -0.04281(15) 0.0612(7) Uani 1 1 d . .
H14A H 0.4113 1.0119 -0.0337 0.092 Uiso 1 1 calc R U
H14B H 0.5550 1.0558 -0.0891 0.092 Uiso 1 1 calc R U
H14C H 0.5561 1.1966 -0.0420 0.092 Uiso 1 1 calc R U
C7 C 0.8571(4) 1.0440(4) 0.28819(17) 0.0713(8) Uani 1 1 d . .
H7A H 0.7943 0.9538 0.3209 0.107 Uiso 1 1 calc R U
H7B H 0.8504 1.1398 0.3029 0.107 Uiso 1 1 calc R U
H7C H 0.9714 1.0708 0.2883 0.107 Uiso 1 1 calc R U

loop_
_atom_site_aniso_label
_atom_site_aniso_U_11
_atom_site_aniso_U_22
_atom_site_aniso_U_33
_atom_site_aniso_U_23
_atom_site_aniso_U_13
_atom_site_aniso_U_12
O3 0.0381(8) 0.0497(9) 0.0481(9) -0.0025(7) -0.0013(6) 0.0257(7)
O2 0.0300(7) 0.0331(7) 0.0573(10) 0.0052(7) 0.0015(6) 0.0134(6)
O5 0.0359(8) 0.0689(11) 0.0526(10) -0.0001(8) -0.0122(7) 0.0214(8)
O1 0.0347(7) 0.0310(7) 0.0664(11) 0.0014(7) -0.0109(7) 0.0066(6)
O7 0.0415(9) 0.0354(8) 0.0722(12) 0.0144(8) -0.0045(8) 0.0075(7)
O6 0.0519(10) 0.0317(9) 0.1185(18) 0.0075(9) -0.0126(10) 0.0144(8)
O4 0.0468(9) 0.0655(11) 0.0442(9) -0.0072(8) -0.0037(8) 0.0227(8)
C15 0.0367(11) 0.0312(10) 0.0492(13) -0.0002(9) -0.0072(9) 0.0141(9)
C3 0.0312(10) 0.0314(10) 0.0327(10) -0.0025(8) -0.0026(8) 0.0143(8)
C4 0.0306(10) 0.0295(10) 0.0387(11) -0.0032(8) -0.0042(8) 0.0141(8)
C2 0.0345(10) 0.0330(11) 0.0372(11) -0.0023(8) -0.0044(9) 0.0157(9)
C16 0.0363(11) 0.0301(10) 0.0449(12) 0.0026(9) -0.0036(9) 0.0104(9)
C6 0.0330(11) 0.0313(10) 0.0461(13) 0.0026(9) -0.0054(10) 0.0106(8)
C5 0.0306(10) 0.0334(10) 0.0413(12) 0.0000(8) -0.0019(8) 0.0151(8)
C10 0.0454(12) 0.0448(12) 0.0433(13) -0.0109(10) -0.0057(10) 0.0227(10)
C8 0.0451(12) 0.0339(12) 0.0495(13) -0.0038(9) -0.0095(10) 0.0188(10)
C12 0.0382(12) 0.0552(13) 0.0436(13) 0.0073(10) 0.0051(10) 0.0218(11)
C1 0.0295(10) 0.0318(10) 0.0428(12) 0.0023(9) -0.0033(9) 0.0108(8)
C17 0.0314(10) 0.0321(10) 0.0476(13) 0.0027(9) 0.0035(9) 0.0081(8)
C11 0.0438(12) 0.0612(14) 0.0405(13) -0.0063(11) 0.0014(10) 0.0300(12)
C19 0.0338(12) 0.0441(12) 0.0742(18) 0.0033(12) 0.0065(11) 0.0147(10)
C9 0.0562(14) 0.0458(13) 0.076(2) -0.0033(12) -0.0033(13) 0.0326(11)
C18 0.0624(16) 0.0570(15) 0.0542(15) -0.0061(13) 0.0067(12) 0.0250(13)
C13 0.0472(15) 0.0741(17) 0.0719(19) 0.0181(14) 0.0205(13) 0.0269(13)
C14 0.0682(17) 0.0787(18) 0.0433(14) 0.0110(13) 0.0026(12) 0.0416(15)
C7 0.0530(15) 0.091(2) 0.0558(16) 0.0018(15) -0.0223(13) 0.0250(15)

loop_
_atom_type_symbol
_atom_type_description
_atom_type_scat_dispersion_real
_atom_type_scat_dispersion_imag
_atom_type_scat_source
C C 0.0181 0.0091 'International Tables Vol C Tables 4.2.6.8 and 6.1.1.4'
H H 0.0000 0.0000 'International Tables Vol C Tables 4.2.6.8 and 6.1.1.4'
O O 0.0492 0.0322 'International Tables Vol C Tables 4.2.6.8 and 6.1.1.4'

loop_
_geom_angle_atom_site_label_1
_geom_angle_atom_site_label_2
_geom_angle_atom_site_label_3
_geom_angle
C5 O3 C11 96.29(15)
C3 O2 C17 118.83(15)
C6 O5 C7 115.3(2)
C1 O1 H1 109.5
C16 O7 H7 109.5
C16 C15 C4 108.27(17)
C16 C15 H15A 110.0
C4 C15 H15A 110.0
C16 C15 H15B 110.0
C4 C15 H15B 110.0
H15A C15 H15B 108.4
O2 C3 C2 125.40(18)
O2 C3 C4 121.71(17)
C2 C3 C4 112.55(17)
C3 C4 C15 112.71(17)
C3 C4 C10 109.95(17)
C15 C4 C10 112.27(17)
C3 C4 C5 102.50(15)
C15 C4 C5 119.64(17)
C10 C4 C5 98.51(16)
C3 C2 C8 128.74(19)
C3 C2 C1 108.71(17)
C8 C2 C1 122.54(18)
O7 C16 C15 107.84(17)
O7 C16 C17 110.95(18)
C15 C16 C17 111.00(17)
O7 C16 H16 109.0
C15 C16 H16 109.0
C17 C16 H16 109.0
O4 C6 O5 124.0(2)
O4 C6 C5 123.49(19)
O5 C6 C5 112.5(2)
O3 C5 C6 114.06(17)
O3 C5 C4 105.67(16)
C6 C5 C4 117.28(17)
O3 C5 C1 106.00(17)
C6 C5 C1 112.25(17)
C4 C5 C1 100.15(15)
C11 C10 C4 102.69(17)
C11 C10 H10A 111.2
C4 C10 H10A 111.2
C11 C10 H10B 111.2
C4 C10 H10B 111.2
H10A C10 H10B 109.1
O6 C8 C2 119.5(2)
O6 C8 C9 119.5(2)
C2 C8 C9 121.0(2)
C14 C12 C13 108.8(2)
C14 C12 C11 114.2(2)
C13 C12 C11 108.6(2)
C14 C12 C1 114.7(2)
C13 C12 C1 110.9(2)
C11 C12 C1 99.38(18)
O1 C1 C2 111.35(17)
O1 C1 C5 111.47(17)
C2 C1 C5 103.93(16)
O1 C1 C12 113.83(18)
C2 C1 C12 115.07(18)
C5 C1 C12 100.14(17)
O2 C17 C18 107.76(18)
O2 C17 C19 102.46(18)
C18 C17 C19 112.0(2)
O2 C17 C16 108.36(17)
C18 C17 C16 113.1(2)
C19 C17 C16 112.36(19)
O3 C11 C10 101.36(18)
O3 C11 C12 101.83(18)
C10 C11 C12 113.95(19)
O3 C11 H11 112.9
C10 C11 H11 112.9
C12 C11 H11 112.9
C17 C19 H19A 109.5
C17 C19 H19B 109.5
H19A C19 H19B 109.5
C17 C19 H19C 109.5
H19A C19 H19C 109.5
H19B C19 H19C 109.5
C8 C9 H9A 109.5
C8 C9 H9B 109.5
H9A C9 H9B 109.5
C8 C9 H9C 109.5
H9A C9 H9C 109.5
H9B C9 H9C 109.5
C17 C18 H18A 109.5
C17 C18 H18B 109.5
H18A C18 H18B 109.5
C17 C18 H18C 109.5
H18A C18 H18C 109.5
H18B C18 H18C 109.5
C12 C13 H13A 109.5
C12 C13 H13B 109.5
H13A C13 H13B 109.5
C12 C13 H13C 109.5
H13A C13 H13C 109.5
H13B C13 H13C 109.5
C12 C14 H14A 109.5
C12 C14 H14B 109.5
H14A C14 H14B 109.5
C12 C14 H14C 109.5
H14A C14 H14C 109.5
H14B C14 H14C 109.5
O5 C7 H7A 109.5
O5 C7 H7B 109.5
H7A C7 H7B 109.5
O5 C7 H7C 109.5
H7A C7 H7C 109.5
H7B C7 H7C 109.5

loop_
_geom_bond_atom_site_label_1
_geom_bond_atom_site_label_2
_geom_bond_distance
O3 C5 1.418(3)
O3 C11 1.449(3)
O2 C3 1.330(2)
O2 C17 1.481(3)
O5 C6 1.326(3)
O5 C7 1.443(3)
O1 C1 1.418(3)
O1 H1 0.8200
O7 C16 1.422(3)
O7 H7 0.8200
O6 C8 1.225(3)
O4 C6 1.203(3)
C15 C16 1.521(3)
C15 C4 1.523(3)
C15 H15A 0.9700
C15 H15B 0.9700
C3 C2 1.345(3)
C3 C4 1.502(3)
C4 C10 1.560(3)
C4 C5 1.564(3)
C2 C8 1.460(3)
C2 C1 1.515(3)
C16 C17 1.538(3)
C16 H16 0.9800
C6 C5 1.499(3)
C5 C1 1.574(3)
C10 C11 1.533(3)
C10 H10A 0.9700
C10 H10B 0.9700
C8 C9 1.493(3)
C12 C14 1.522(4)
C12 C13 1.540(3)
C12 C11 1.543(3)
C12 C1 1.577(3)
C17 C18 1.510(4)
C17 C19 1.512(3)
C11 H11 0.9800
C19 H19A 0.9600
C19 H19B 0.9600
C19 H19C 0.9600
C9 H9A 0.9600
C9 H9B 0.9600
C9 H9C 0.9600
C18 H18A 0.9600
C18 H18B 0.9600
C18 H18C 0.9600
C13 H13A 0.9600
C13 H13B 0.9600
C13 H13C 0.9600
C14 H14A 0.9600
C14 H14B 0.9600
C14 H14C 0.9600
C7 H7A 0.9600
C7 H7B 0.9600
C7 H7C 0.9600

loop_
_geom_hbond_atom_site_label_D
_geom_hbond_atom_site_label_H
_geom_hbond_atom_site_label_A
_geom_hbond_distance_DH
_geom_hbond_distance_HA
_geom_hbond_distance_DA
_geom_hbond_angle_DHA
_geom_hbond_site_symmetry_A
O1 H1 O6 0.82 2.13 2.714(2) 127.7 .
O7 H7 O1 0.82 2.13 2.878(2) 150.7 1_445

loop_
_geom_torsion_atom_site_label_1
_geom_torsion_atom_site_label_2
_geom_torsion_atom_site_label_3
_geom_torsion_atom_site_label_4
_geom_torsion
C17 O2 C3 C2 -153.3(2)
C17 O2 C3 C4 33.9(3)
O2 C3 C4 C15 -34.0(3)
C2 C3 C4 C15 152.40(19)
O2 C3 C4 C10 92.1(2)
C2 C3 C4 C10 -81.5(2)
O2 C3 C4 C5 -163.89(19)
C2 C3 C4 C5 22.5(2)
C16 C15 C4 C3 45.4(2)
C16 C15 C4 C10 -79.4(2)
C16 C15 C4 C5 165.99(18)
O2 C3 C2 C8 4.7(4)
C4 C3 C2 C8 178.0(2)
O2 C3 C2 C1 -174.52(19)
C4 C3 C2 C1 -1.2(3)
C4 C15 C16 O7 178.02(18)
C4 C15 C16 C17 -60.2(2)
C7 O5 C6 O4 -3.0(3)
C7 O5 C6 C5 174.6(2)
C11 O3 C5 C6 -174.99(18)
C11 O3 C5 C4 54.73(18)
C11 O3 C5 C1 -50.98(19)
O4 C6 C5 O3 -158.4(2)
O5 C6 C5 O3 23.9(3)
O4 C6 C5 C4 -34.2(3)
O5 C6 C5 C4 148.18(18)
O4 C6 C5 C1 81.0(3)
O5 C6 C5 C1 -96.7(2)
C3 C4 C5 O3 -142.30(16)
C15 C4 C5 O3 92.2(2)
C10 C4 C5 O3 -29.56(19)
C3 C4 C5 C6 89.3(2)
C15 C4 C5 C6 -36.2(3)
C10 C4 C5 C6 -157.94(18)
C3 C4 C5 C1 -32.35(19)
C15 C4 C5 C1 -157.88(19)
C10 C4 C5 C1 80.39(18)
C3 C4 C10 C11 100.4(2)
C15 C4 C10 C11 -133.25(19)
C5 C4 C10 C11 -6.3(2)
C3 C2 C8 O6 178.4(2)
C1 C2 C8 O6 -2.5(4)
C3 C2 C8 C9 -1.3(4)
C1 C2 C8 C9 177.8(2)
C3 C2 C1 O1 -140.74(18)
C8 C2 C1 O1 40.0(3)
C3 C2 C1 C5 -20.6(2)
C8 C2 C1 C5 160.1(2)
C3 C2 C1 C12 87.8(2)
C8 C2 C1 C12 -91.4(3)
O3 C5 C1 O1 -97.95(19)
C6 C5 C1 O1 27.2(2)
C4 C5 C1 O1 152.38(17)
O3 C5 C1 C2 142.01(17)
C6 C5 C1 C2 -92.9(2)
C4 C5 C1 C2 32.3(2)
O3 C5 C1 C12 22.81(19)
C6 C5 C1 C12 147.94(17)
C4 C5 C1 C12 -86.86(17)
C14 C12 C1 O1 -105.6(2)
C13 C12 C1 O1 18.1(3)
C11 C12 C1 O1 132.21(18)
C14 C12 C1 C2 24.7(3)
C13 C12 C1 C2 148.3(2)
C11 C12 C1 C2 -97.5(2)
C14 C12 C1 C5 135.4(2)
C13 C12 C1 C5 -100.9(2)
C11 C12 C1 C5 13.17(19)
C3 O2 C17 C18 78.4(2)
C3 O2 C17 C19 -163.28(19)
C3 O2 C17 C16 -44.3(2)
O7 C16 C17 O2 178.16(17)
C15 C16 C17 O2 58.3(2)
O7 C16 C17 C18 58.7(2)
C15 C16 C17 C18 -61.2(2)
O7 C16 C17 C19 -69.4(3)
C15 C16 C17 C19 170.7(2)
C5 O3 C11 C10 -57.52(18)
C5 O3 C11 C12 60.20(18)
C4 C10 C11 O3 39.3(2)
C4 C10 C11 C12 -69.3(2)
C14 C12 C11 O3 -167.71(19)
C13 C12 C11 O3 70.7(2)
C1 C12 C11 O3 -45.17(19)
C14 C12 C11 C10 -59.5(3)
C13 C12 C11 C10 179.0(2)
C1 C12 C11 C10 63.1(2)
